data_4086366
loop_
_publ_author_name
'Molitor, Sebastian'
'Schwarz, Christopher'
'Gessner, Viktoria H.'

_publ_section_title
;
 Mono- and Bis-Cyclometalated Palladium Complexes: Synthesis,
 Characterization, and Catalytic Activity
;
_journal_issue 2
_journal_name_full Organometallics
_journal_page_first 159
_journal_paper_doi 10.1021/acs.organomet.5b00903
_journal_volume 35
_journal_year 2016
_chemical_formula_sum 'C31 H26 Cl P S Si'
_chemical_formula_weight 525.09
_chemical_name_systematic
;
 ?
;
_space_group_IT_number 14
_symmetry_cell_setting monoclinic
_symmetry_space_group_name_Hall '-P 2yn'
_symmetry_space_group_name_H-M 'P 1 21/n 1'
_atom_sites_solution_hydrogens geom
_atom_sites_solution_primary direct
_atom_sites_solution_secondary difmap
_audit_creation_date 2015-10-18T16:44:38-00:00
_audit_creation_method 'WinGX routine CIF_UPDATE'
_cell_angle_alpha 90
_cell_angle_beta 110.219(3)
_cell_angle_gamma 90
_cell_formula_units_Z 4
_cell_length_a 9.6136(8)
_cell_length_b 23.5656(19)
_cell_length_c 12.2521(10)
_cell_measurement_temperature 100(2)
_cell_volume 2604.7(4)
_computing_cell_refinement 'SAINTPLUS 8.18C (Bruker APEX2, 2011)'
_computing_data_collection 'SMART 5.622 (Bruker AXS, 2001)'
_computing_data_reduction 'SAINTPLUS 8.18C (Bruker APEX2, 2011)'
_computing_molecular_graphics 'Ortep-3 V1.08 (Farrugia, 2001)'
_computing_structure_refinement 'SHELXL-97 (Sheldrick, 2008)'
_computing_structure_solution 'SHELXS-97 (Sheldrick, 2008)'
_diffrn_ambient_temperature 100(2)
_diffrn_measured_fraction_theta_full 0.999
_diffrn_measured_fraction_theta_max 0.999
_diffrn_measurement_device_type 'Bruker APEX-CCD'
_diffrn_measurement_method omega-scans
_diffrn_radiation_monochromator graphite
_diffrn_radiation_type MoK\a
_diffrn_radiation_wavelength 0.71073
_diffrn_reflns_av_R_equivalents 0.0399
_diffrn_reflns_av_unetI/netI 0.0252
_diffrn_reflns_limit_h_max 12
_diffrn_reflns_limit_h_min -12
_diffrn_reflns_limit_k_max 29
_diffrn_reflns_limit_k_min -29
_diffrn_reflns_limit_l_max 15
_diffrn_reflns_limit_l_min -15
_diffrn_reflns_number 41234
_diffrn_reflns_theta_full 26.41
_diffrn_reflns_theta_max 26.41
_diffrn_reflns_theta_min 1.73
_exptl_absorpt_coefficient_mu 0.354
_exptl_absorpt_correction_T_max 0.9489
_exptl_absorpt_correction_T_min 0.9137
_exptl_absorpt_correction_type empirical
_exptl_absorpt_process_details 'Sadabs 2008 (Bruker AXS, 2008)'
_exptl_crystal_colour colourless
_exptl_crystal_density_diffrn 1.339
_exptl_crystal_density_method 'not measured'
_exptl_crystal_description block
_exptl_crystal_F_000 1096
_exptl_crystal_size_max 0.26
_exptl_crystal_size_mid 0.21
_exptl_crystal_size_min 0.15
_refine_diff_density_max 0.463
_refine_diff_density_min -0.502
_refine_diff_density_rms 0.057
_refine_ls_extinction_method none
_refine_ls_goodness_of_fit_ref 1.014
_refine_ls_hydrogen_treatment riding
_refine_ls_matrix_type full
_refine_ls_number_parameters 316
_refine_ls_number_reflns 5335
_refine_ls_number_restraints 0
_refine_ls_restrained_S_all 1.014
_refine_ls_R_factor_all 0.0432
_refine_ls_R_factor_gt 0.0339
_refine_ls_shift/su_max 0.001
_refine_ls_shift/su_mean 0
_refine_ls_structure_factor_coef Fsqd
_refine_ls_weighting_details 'calc w=1/[\s^2^(Fo^2^)+(0.0462P)^2^+2.1067P] where P=(Fo^2^+2Fc^2^)/3'
_refine_ls_weighting_scheme calc
_refine_ls_wR_factor_gt 0.0863
_refine_ls_wR_factor_ref 0.0911
_reflns_number_gt 4547
_reflns_number_total 5335
_reflns_threshold_expression >2sigma(I)
_cod_data_source_file om5b00903_si_002.cif
_cod_data_source_block sad
_cod_depositor_comments 'Adding full bibliography for 4086366--4086378.cif.'
_cod_original_sg_symbol_H-M P2(1)/n
_cod_database_code 4086366

loop_
_symmetry_equiv_pos_as_xyz
'x, y, z'
'-x+1/2, y+1/2, -z+1/2'
'-x, -y, -z'
'x-1/2, -y-1/2, z-1/2'

loop_
_atom_site_label
_atom_site_type_symbol
_atom_site_fract_x
_atom_site_fract_y
_atom_site_fract_z
_atom_site_U_iso_or_equiv
_atom_site_adp_type
_atom_site_occupancy
_atom_site_symmetry_multiplicity
_atom_site_calc_flag
_atom_site_refinement_flags
Cl1 Cl 0.15134(5) 0.197365(19) 0.02263(4) 0.01975(11) Uani 1 1 d .
S1 S 0.54982(5) 0.23014(2) 0.23559(4) 0.01800(11) Uani 1 1 d .
P1 P 0.44204(5) 0.252043(19) 0.07507(4) 0.01205(11) Uani 1 1 d .
Si1 Si 0.38893(5) 0.11928(2) -0.00555(4) 0.01225(11) Uani 1 1 d .
C1 C 0.3238(2) 0.31338(7) 0.06594(15) 0.0141(4) Uani 1 1 d .
C2 C 0.2719(2) 0.34625(8) -0.03441(16) 0.0179(4) Uani 1 1 d .
H2 H 0.2992 0.3371 -0.0998 0.022 Uiso 1 1 calc R
C3 C 0.1803(2) 0.39226(8) -0.03896(17) 0.0223(4) Uani 1 1 d .
H3 H 0.145 0.4146 -0.1076 0.027 Uiso 1 1 calc R
C4 C 0.1400(2) 0.40582(8) 0.05604(18) 0.0237(4) Uani 1 1 d .
H4 H 0.0766 0.4372 0.0523 0.028 Uiso 1 1 calc R
C5 C 0.1922(2) 0.37351(9) 0.15641(18) 0.0239(4) Uani 1 1 d .
H5 H 0.1651 0.3829 0.2217 0.029 Uiso 1 1 calc R
C6 C 0.2840(2) 0.32744(8) 0.16183(17) 0.0185(4) Uani 1 1 d .
H6 H 0.3199 0.3054 0.2309 0.022 Uiso 1 1 calc R
C7 C 0.5617(2) 0.26970(8) -0.00644(17) 0.0174(4) Uani 1 1 d .
C8 C 0.5098(2) 0.27015(9) -0.12856(18) 0.0246(4) Uani 1 1 d .
H8 H 0.4082 0.263 -0.1711 0.03 Uiso 1 1 calc R
C9 C 0.6079(3) 0.28107(10) -0.1867(2) 0.0362(6) Uani 1 1 d .
H9 H 0.5735 0.281 -0.2694 0.043 Uiso 1 1 calc R
C10 C 0.7545(3) 0.29194(10) -0.1253(3) 0.0413(7) Uani 1 1 d .
H10 H 0.8212 0.2986 -0.1659 0.05 Uiso 1 1 calc R
C11 C 0.8060(3) 0.29334(10) -0.0053(3) 0.0379(6) Uani 1 1 d .
H11 H 0.907 0.3019 0.0364 0.045 Uiso 1 1 calc R
C12 C 0.7091(2) 0.28213(9) 0.0545(2) 0.0259(5) Uani 1 1 d .
H12 H 0.7442 0.283 0.1371 0.031 Uiso 1 1 calc R
C13 C 0.31804(19) 0.19659(7) -0.01251(15) 0.0131(3) Uani 1 1 d .
H13 H 0.2892 0.2088 -0.0956 0.016 Uiso 1 1 calc R
C14 C 0.59525(19) 0.11634(8) 0.04098(15) 0.0144(4) Uani 1 1 d .
C15 C 0.6810(2) 0.08954(8) 0.14446(16) 0.0184(4) Uani 1 1 d .
H15 H 0.6333 0.0728 0.1927 0.022 Uiso 1 1 calc R
C16 C 0.8346(2) 0.08701(9) 0.17781(17) 0.0221(4) Uani 1 1 d .
H16 H 0.8909 0.0687 0.2483 0.026 Uiso 1 1 calc R
C17 C 0.9054(2) 0.11121(8) 0.10815(18) 0.0214(4) Uani 1 1 d .
H17 H 1.0104 0.1098 0.131 0.026 Uiso 1 1 calc R
C18 C 0.8222(2) 0.13753(8) 0.00462(17) 0.0194(4) Uani 1 1 d .
H18 H 0.8704 0.154 -0.0435 0.023 Uiso 1 1 calc R
C19 C 0.6696(2) 0.13977(8) -0.02841(16) 0.0168(4) Uani 1 1 d .
H19 H 0.614 0.1576 -0.0997 0.02 Uiso 1 1 calc R
C20 C 0.3082(2) 0.09139(8) -0.15851(15) 0.0151(4) Uani 1 1 d .
C21 C 0.3954(2) 0.05998(8) -0.20774(17) 0.0188(4) Uani 1 1 d .
H21 H 0.4968 0.0534 -0.1638 0.023 Uiso 1 1 calc R
C22 C 0.3356(2) 0.03838(9) -0.31977(18) 0.0238(4) Uani 1 1 d .
H22 H 0.3965 0.0176 -0.3522 0.029 Uiso 1 1 calc R
C23 C 0.1874(2) 0.04707(9) -0.38454(17) 0.0255(5) Uani 1 1 d .
H23 H 0.1469 0.0323 -0.4612 0.031 Uiso 1 1 calc R
C24 C 0.0985(2) 0.07733(9) -0.33725(17) 0.0259(5) Uani 1 1 d .
H24 H -0.0035 0.0828 -0.381 0.031 Uiso 1 1 calc R
C25 C 0.1587(2) 0.09967(8) -0.22563(17) 0.0211(4) Uani 1 1 d .
H25 H 0.0974 0.1209 -0.1943 0.025 Uiso 1 1 calc R
C26 C 0.31860(19) 0.07691(8) 0.09381(16) 0.0148(4) Uani 1 1 d .
C27 C 0.2322(2) 0.02819(8) 0.05458(17) 0.0177(4) Uani 1 1 d .
H27 H 0.2111 0.0158 -0.0233 0.021 Uiso 1 1 calc R
C28 C 0.1768(2) -0.00225(8) 0.12771(18) 0.0215(4) Uani 1 1 d .
H28 H 0.118 -0.0351 0.0994 0.026 Uiso 1 1 calc R
C29 C 0.2068(2) 0.01502(8) 0.24169(18) 0.0212(4) Uani 1 1 d .
H29 H 0.1682 -0.0057 0.2913 0.025 Uiso 1 1 calc R
C30 C 0.2934(2) 0.06266(8) 0.28298(17) 0.0206(4) Uani 1 1 d .
H30 H 0.3149 0.0744 0.3613 0.025 Uiso 1 1 calc R
C31 C 0.3487(2) 0.09321(8) 0.21006(16) 0.0179(4) Uani 1 1 d .
H31 H 0.408 0.1258 0.2393 0.021 Uiso 1 1 calc R

loop_
_atom_site_aniso_label
_atom_site_aniso_U_11
_atom_site_aniso_U_22
_atom_site_aniso_U_33
_atom_site_aniso_U_23
_atom_site_aniso_U_13
_atom_site_aniso_U_12
Cl1 0.0148(2) 0.0197(2) 0.0263(2) -0.00092(19) 0.00903(18) -0.00047(17)
S1 0.0181(2) 0.0200(2) 0.0132(2) 0.00089(18) 0.00200(18) -0.00132(18)
P1 0.0119(2) 0.0126(2) 0.0119(2) -0.00039(17) 0.00427(17) -0.00085(17)
Si1 0.0104(2) 0.0127(2) 0.0129(2) -0.00061(18) 0.00310(18) 0.00047(18)
C1 0.0126(9) 0.0127(8) 0.0164(9) -0.0031(7) 0.0042(7) -0.0023(7)
C2 0.0180(9) 0.0187(9) 0.0144(8) -0.0039(7) 0.0023(7) 0.0003(7)
C3 0.0228(10) 0.0201(10) 0.0178(9) -0.0003(8) -0.0009(8) 0.0034(8)
C4 0.0193(10) 0.0177(10) 0.0306(11) -0.0059(8) 0.0043(8) 0.0038(8)
C5 0.0279(11) 0.0222(10) 0.0271(10) -0.0061(8) 0.0164(9) -0.0009(8)
C6 0.0215(10) 0.0163(9) 0.0193(9) 0.0003(8) 0.0093(8) -0.0011(7)
C7 0.0200(10) 0.0121(8) 0.0245(10) 0.0008(7) 0.0133(8) 0.0003(7)
C8 0.0340(12) 0.0203(10) 0.0251(10) 0.0036(8) 0.0173(9) 0.0045(8)
C9 0.0587(17) 0.0259(12) 0.0396(13) 0.0102(10) 0.0368(12) 0.0107(11)
C10 0.0558(17) 0.0243(12) 0.0672(18) 0.0106(12) 0.0513(15) 0.0057(11)
C11 0.0262(12) 0.0254(12) 0.0713(18) 0.0027(12) 0.0286(12) -0.0031(9)
C12 0.0221(11) 0.0196(10) 0.0389(12) 0.0007(9) 0.0141(9) -0.0027(8)
C13 0.0104(8) 0.0145(8) 0.0144(8) -0.0001(7) 0.0042(7) 0.0002(7)
C14 0.0135(9) 0.0131(9) 0.0158(8) -0.0036(7) 0.0041(7) 0.0005(7)
C15 0.0182(10) 0.0194(10) 0.0173(9) 0.0011(8) 0.0057(7) 0.0030(7)
C16 0.0168(10) 0.0244(10) 0.0198(9) -0.0011(8) -0.0003(8) 0.0047(8)
C17 0.0110(9) 0.0203(10) 0.0306(11) -0.0049(8) 0.0043(8) 0.0011(7)
C18 0.0158(9) 0.0172(9) 0.0260(10) -0.0013(8) 0.0083(8) -0.0010(7)
C19 0.0159(9) 0.0150(9) 0.0185(9) -0.0007(7) 0.0046(7) 0.0016(7)
C20 0.0161(9) 0.0128(9) 0.0158(9) 0.0002(7) 0.0047(7) -0.0010(7)
C21 0.0171(10) 0.0167(9) 0.0228(10) -0.0019(8) 0.0070(8) -0.0013(7)
C22 0.0311(12) 0.0196(10) 0.0257(10) -0.0066(8) 0.0161(9) -0.0048(8)
C23 0.0370(12) 0.0207(10) 0.0151(9) -0.0035(8) 0.0045(9) -0.0045(9)
C24 0.0253(11) 0.0227(10) 0.0209(10) -0.0008(8) -0.0034(8) 0.0038(8)
C25 0.0197(10) 0.0195(10) 0.0207(9) -0.0028(8) 0.0027(8) 0.0040(8)
C26 0.0121(9) 0.0139(8) 0.0177(9) 0.0022(7) 0.0041(7) 0.0035(7)
C27 0.0152(9) 0.0150(9) 0.0220(9) -0.0007(8) 0.0053(7) 0.0023(7)
C28 0.0182(10) 0.0138(9) 0.0320(11) 0.0012(8) 0.0080(8) -0.0012(7)
C29 0.0181(10) 0.0195(10) 0.0273(10) 0.0097(8) 0.0095(8) 0.0030(7)
C30 0.0199(10) 0.0233(10) 0.0175(9) 0.0038(8) 0.0050(8) 0.0019(8)
C31 0.0164(9) 0.0170(9) 0.0183(9) 0.0020(7) 0.0036(7) -0.0013(7)

loop_
_atom_type_symbol
_atom_type_description
_atom_type_scat_dispersion_real
_atom_type_scat_dispersion_imag
_atom_type_scat_source
C C 0.0033 0.0016 'International Tables Vol C Tables 4.2.6.8 and 6.1.1.4'
H H 0 0 'International Tables Vol C Tables 4.2.6.8 and 6.1.1.4'
Si Si 0.0817 0.0704 'International Tables Vol C Tables 4.2.6.8 and 6.1.1.4'
P P 0.1023 0.0942 'International Tables Vol C Tables 4.2.6.8 and 6.1.1.4'
S S 0.1246 0.1234 'International Tables Vol C Tables 4.2.6.8 and 6.1.1.4'
Cl Cl 0.1484 0.1585 'International Tables Vol C Tables 4.2.6.8 and 6.1.1.4'

loop_
_geom_angle_atom_site_label_1
_geom_angle_atom_site_label_2
_geom_angle_atom_site_label_3
_geom_angle
C7 P1 C1 106.59(8)
C7 P1 C13 104.35(8)
C1 P1 C13 105.26(8)
C7 P1 S1 113.54(7)
C1 P1 S1 112.06(6)
C13 P1 S1 114.27(6)
C14 Si1 C26 111.48(8)
C14 Si1 C20 108.67(8)
C26 Si1 C20 110.13(8)
C14 Si1 C13 111.66(8)
C26 Si1 C13 109.25(8)
C20 Si1 C13 105.49(8)
C2 C1 C6 119.51(17)
C2 C1 P1 121.52(14)
C6 C1 P1 118.96(14)
C3 C2 C1 120.01(17)
C4 C3 C2 120.35(18)
C5 C4 C3 119.88(18)
C4 C5 C6 120.19(18)
C5 C6 C1 120.06(18)
C12 C7 C8 119.53(18)
C12 C7 P1 118.48(15)
C8 C7 P1 121.98(15)
C9 C8 C7 119.6(2)
C10 C9 C8 120.3(2)
C9 C10 C11 120.7(2)
C10 C11 C12 119.8(2)
C7 C12 C11 120.1(2)
Cl1 C13 P1 107.71(9)
Cl1 C13 Si1 109.17(9)
P1 C13 Si1 119.64(9)
C19 C14 C15 117.61(16)
C19 C14 Si1 120.79(14)
C15 C14 Si1 121.59(14)
C16 C15 C14 121.19(18)
C17 C16 C15 119.96(18)
C16 C17 C18 119.69(17)
C19 C18 C17 120.17(18)
C18 C19 C14 121.37(17)
C21 C20 C25 117.74(17)
C21 C20 Si1 120.75(14)
C25 C20 Si1 121.47(14)
C22 C21 C20 120.97(18)
C23 C22 C21 120.29(19)
C24 C23 C22 119.85(18)
C23 C24 C25 119.91(19)
C24 C25 C20 121.23(18)
C27 C26 C31 117.49(17)
C27 C26 Si1 121.23(14)
C31 C26 Si1 121.27(14)
C28 C27 C26 121.05(18)
C29 C28 C27 120.35(18)
C30 C29 C28 119.73(18)
C29 C30 C31 120.05(18)
C30 C31 C26 121.33(18)

loop_
_geom_bond_atom_site_label_1
_geom_bond_atom_site_label_2
_geom_bond_distance
Cl1 C13 1.7975(18)
S1 P1 1.9492(6)
P1 C7 1.8131(19)
P1 C1 1.8181(18)
P1 C13 1.8428(18)
Si1 C14 1.8661(18)
Si1 C26 1.8722(19)
Si1 C20 1.8817(18)
Si1 C13 1.9366(18)
C1 C2 1.392(3)
C1 C6 1.395(3)
C2 C3 1.385(3)
C3 C4 1.385(3)
C4 C5 1.385(3)
C5 C6 1.386(3)
C7 C12 1.385(3)
C7 C8 1.404(3)
C8 C9 1.389(3)
C9 C10 1.373(4)
C10 C11 1.380(4)
C11 C12 1.396(3)
C14 C19 1.399(3)
C14 C15 1.401(3)
C15 C16 1.391(3)
C16 C17 1.385(3)
C17 C18 1.390(3)
C18 C19 1.381(3)
C20 C21 1.401(3)
C20 C25 1.401(3)
C21 C22 1.389(3)
C22 C23 1.385(3)
C23 C24 1.385(3)
C24 C25 1.391(3)
C26 C27 1.401(3)
C26 C31 1.405(3)
C27 C28 1.390(3)
C28 C29 1.386(3)
C29 C30 1.385(3)
C30 C31 1.388(3)
